data_7040285
loop_
_publ_author_name
'Hardy, E. E.'
'Eddy, M. A.'
'Maynard, B. A.'
'Gorden, A. E. V.'

_publ_section_title
;
 Solid state \p-\p stacking and higher order dimensional crystal packing,
 reactivity, and electrochemical behaviour of salphenazine actinide and
 transition metal complexes.
;
_journal_issue 36
_journal_name_full 'Dalton transactions (Cambridge, England : 2003)'
_journal_page_first 14243
_journal_page_last 14251
_journal_paper_doi 10.1039/c6dt02389d
_journal_volume 45
_journal_year 2016
_chemical_formula_moiety 'C84 H96 Fe2 N8 O5, 1.5(C4 H8 O)'
_chemical_formula_sum 'C90 H108 Fe2 N8 O6.5'
_chemical_formula_weight 1529.56
_chemical_name_systematic
; 
 ? 
;
_space_group_IT_number 15
_symmetry_cell_setting monoclinic
_symmetry_space_group_name_Hall '-C 2yc'
_symmetry_space_group_name_H-M 'C 1 2/c 1'
_atom_sites_solution_hydrogens geom
_atom_sites_solution_primary direct
_atom_sites_solution_secondary difmap
_audit_creation_method SHELXL-97
_audit_update_record
;
2016-08-04 deposited with the CCDC.
2016-08-11 downloaded from the CCDC.
;
_cell_angle_alpha 90.00
_cell_angle_beta 128.2090(10)
_cell_angle_gamma 90.00
_cell_formula_units_Z 4
_cell_length_a 18.9491(3)
_cell_length_b 41.3420(7)
_cell_length_c 13.8422(2)
_cell_measurement_reflns_used 409
_cell_measurement_temperature 180(2)
_cell_measurement_theta_max 27.740
_cell_measurement_theta_min 2.37
_cell_volume 8520.7(3)
_computing_cell_refinement 'SMART, SAINT (Bruker, 1999)'
_computing_data_collection 'SMART (Bruker, 2000)'
_computing_data_reduction 'SAINT (Bruker, 1999)'
_computing_molecular_graphics 'Olex2.1 (Dolmanov, 2009)'
_computing_publication_material 'Bruker APEX2 (Bruker, 2010)'
_computing_structure_refinement 'SHELXL-97 (Sheldrick, 1997)'
_computing_structure_solution 'SHELXS-97 (Sheldrick, 1990)'
_diffrn_ambient_temperature 180(2)
_diffrn_measured_fraction_theta_full 0.972
_diffrn_measured_fraction_theta_max 0.972
_diffrn_measurement_device_type 'Bruker APEX'
_diffrn_measurement_method '\w scans'
_diffrn_radiation_monochromator graphite
_diffrn_radiation_source 'fine-focus sealed tube'
_diffrn_radiation_type MoK\a
_diffrn_radiation_wavelength 0.71073
_diffrn_reflns_av_R_equivalents 0.0354
_diffrn_reflns_av_sigmaI/netI 0.0364
_diffrn_reflns_limit_h_max 24
_diffrn_reflns_limit_h_min -24
_diffrn_reflns_limit_k_max 53
_diffrn_reflns_limit_k_min -52
_diffrn_reflns_limit_l_max 17
_diffrn_reflns_limit_l_min -16
_diffrn_reflns_number 50373
_diffrn_reflns_theta_full 27.74
_diffrn_reflns_theta_max 27.74
_diffrn_reflns_theta_min 0.99
_exptl_absorpt_coefficient_mu 0.399
_exptl_absorpt_correction_T_max 0.959
_exptl_absorpt_correction_T_min 0.878
_exptl_absorpt_correction_type empirical
_exptl_crystal_colour Red
_exptl_crystal_density_diffrn 1.192
_exptl_crystal_density_method 'not measured'
_exptl_crystal_description Prism
_exptl_crystal_F_000 3268
_exptl_crystal_recrystallization_method 'Re-crystallisation from solvent: THF'
_exptl_crystal_size_max 0.576
_exptl_crystal_size_mid 0.271
_exptl_crystal_size_min 0.104
_platon_squeeze_details
; 
  The unit cell contains 6 tetrahydrofuran molecules 
which have been treated as a diffuse contribution 
to the overall scattering without specific 
atom positions by SQUEEZE/PLATON.
;
_refine_diff_density_max 0.325
_refine_diff_density_min -0.328
_refine_diff_density_rms 0.056
_refine_ls_extinction_method none
_refine_ls_goodness_of_fit_ref 1.122
_refine_ls_hydrogen_treatment riding
_refine_ls_matrix_type full
_refine_ls_number_parameters 458
_refine_ls_number_reflns 9764
_refine_ls_number_restraints 0
_refine_ls_restrained_S_all 1.122
_refine_ls_R_factor_all 0.0683
_refine_ls_R_factor_gt 0.0457
_refine_ls_shift/su_max 0.000
_refine_ls_shift/su_mean 0.000
_refine_ls_structure_factor_coef Fsqd
_refine_ls_weighting_details 'calc w=1/[\s^2^(Fo^2^)+(0.0779P)^2^+1.8189P] where P=(Fo^2^+2Fc^2^)/3'
_refine_ls_weighting_scheme calc
_refine_ls_wR_factor_gt 0.1374
_refine_ls_wR_factor_ref 0.1465
_reflns_number_gt 7006
_reflns_number_total 9764
_reflns_threshold_expression >2sigma(I)
_cod_data_source_file c6dt02389d2.cif
_cod_data_source_block FeLI-O-FeLI
_cod_depositor_comments
;
The following automatic conversions were performed:

'_symmetry_cell_setting' value 'Monoclinic' changed to 'monoclinic'
according to
/usr/data/users/saulius/crontab/automatic-downloads/rss-feeds/RSC/lib/dictionaries/cif_core.dic
dictionary named 'cif_core.dic' version 2.4.2 from 2011-04-26.

Automatic conversion script
Id: cif_fix_values 4268 2015-11-12 08:31:59Z antanas 

 Adding full bibliography for 7040285--7040288.cif.
;
_cod_original_cell_volume 8520.7(2)
_cod_original_sg_symbol_H-M 'C 2/c'
_cod_original_formula_sum 'C90 H108 Fe2 N8 O6.50'
_cod_database_code 7040285

loop_
_symmetry_equiv_pos_as_xyz
'x, y, z'
'-x, y, -z+1/2'
'x+1/2, y+1/2, z'
'-x+1/2, y+1/2, -z+1/2'
'-x, -y, -z'
'x, -y, z-1/2'
'-x+1/2, -y+1/2, -z'
'x+1/2, -y+1/2, z-1/2'

loop_
_atom_site_label
_atom_site_type_symbol
_atom_site_fract_x
_atom_site_fract_y
_atom_site_fract_z
_atom_site_U_iso_or_equiv
_atom_site_adp_type
_atom_site_occupancy
_atom_site_symmetry_multiplicity
_atom_site_calc_flag
_atom_site_refinement_flags
Fe1 Fe 0.455695(17) 0.119169(6) 0.59627(3) 0.03432(11) Uani 1 1 d .
O1 O 0.33313(8) 0.13357(3) 0.49398(14) 0.0456(4) Uani 1 1 d .
O2 O 0.49458(9) 0.15310(3) 0.54572(15) 0.0461(4) Uani 1 1 d .
O3 O 0.5000 0.12602(5) 0.7500 0.0427(5) Uani 1 2 d S
N1 N 0.40300(10) 0.07194(4) 0.56377(15) 0.0334(4) Uani 1 1 d .
N2 N 0.55608(10) 0.09034(4) 0.61834(16) 0.0356(4) Uani 1 1 d .
N3 N 0.49780(12) -0.04058(4) 0.63521(16) 0.0452(4) Uani 1 1 d .
N4 N 0.67226(12) -0.01894(4) 0.72658(18) 0.0474(5) Uani 1 1 d .
C1 C 0.26737(12) 0.12313(5) 0.4922(2) 0.0408(5) Uani 1 1 d .
C2 C 0.19982(13) 0.14495(5) 0.4687(2) 0.0497(6) Uani 1 1 d .
C3 C 0.20708(15) 0.18118(6) 0.4546(3) 0.0729(9) Uani 1 1 d .
C4 C 0.20489(19) 0.18733(7) 0.3440(3) 0.0935(12) Uani 1 1 d .
H4A H 0.2082 0.2102 0.3348 0.140 Uiso 1 1 calc R
H4B H 0.1500 0.1789 0.2711 0.140 Uiso 1 1 calc R
H4C H 0.2551 0.1768 0.3565 0.140 Uiso 1 1 calc R
C5 C 0.29466(18) 0.19426(6) 0.5732(4) 0.0941(12) Uani 1 1 d .
H5A H 0.2995 0.2170 0.5644 0.141 Uiso 1 1 calc R
H5B H 0.3450 0.1832 0.5879 0.141 Uiso 1 1 calc R
H5C H 0.2940 0.1907 0.6412 0.141 Uiso 1 1 calc R
C6 C 0.1292(2) 0.20039(7) 0.4340(4) 0.1128(16) Uani 1 1 d .
H6A H 0.0731 0.1923 0.3624 0.169 Uiso 1 1 calc R
H6B H 0.1350 0.2228 0.4225 0.169 Uiso 1 1 calc R
H6C H 0.1309 0.1980 0.5044 0.169 Uiso 1 1 calc R
C7 C 0.13069(14) 0.13219(6) 0.4638(2) 0.0521(6) Uani 1 1 d .
H7 H 0.0871 0.1465 0.4494 0.063 Uiso 1 1 calc R
C8 C 0.12041(13) 0.09935(5) 0.4788(2) 0.0454(5) Uani 1 1 d .
C9 C 0.03864(16) 0.08849(6) 0.4691(3) 0.0587(6) Uani 1 1 d .
C10 C 0.0295(2) 0.05180(8) 0.4644(4) 0.1084(14) Uani 1 1 d .
H10A H -0.0257 0.0461 0.4492 0.163 Uiso 1 1 calc R
H10B H 0.0791 0.0428 0.5415 0.163 Uiso 1 1 calc R
H10C H 0.0294 0.0434 0.3996 0.163 Uiso 1 1 calc R
C11 C -0.04771(18) 0.10231(11) 0.3502(4) 0.1208(15) Uani 1 1 d .
H11A H -0.0541 0.0941 0.2803 0.181 Uiso 1 1 calc R
H11B H -0.0440 0.1255 0.3515 0.181 Uiso 1 1 calc R
H11C H -0.0987 0.0960 0.3450 0.181 Uiso 1 1 calc R
C12 C 0.0467(3) 0.10187(9) 0.5773(4) 0.0970(11) Uani 1 1 d .
H12A H 0.0975 0.0922 0.6519 0.146 Uiso 1 1 calc R
H12B H -0.0069 0.0970 0.5675 0.146 Uiso 1 1 calc R
H12C H 0.0546 0.1249 0.5810 0.146 Uiso 1 1 calc R
C13 C 0.18638(13) 0.07875(5) 0.5043(2) 0.0423(5) Uani 1 1 d .
H13 H 0.1824 0.0569 0.5164 0.051 Uiso 1 1 calc R
C14 C 0.26060(12) 0.08988(5) 0.51249(19) 0.0372(4) Uani 1 1 d .
C15 C 0.32664(12) 0.06648(5) 0.54249(18) 0.0355(4) Uani 1 1 d .
H15 H 0.3140 0.0451 0.5474 0.043 Uiso 1 1 calc R
C16 C 0.46401(12) 0.04636(5) 0.59665(17) 0.0319(4) Uani 1 1 d .
C17 C 0.44774(12) 0.01412(5) 0.59540(17) 0.0362(4) Uani 1 1 d .
H17 H 0.3910 0.0073 0.5667 0.043 Uiso 1 1 calc R
C18 C 0.51663(13) -0.00910(4) 0.63755(17) 0.0363(4) Uani 1 1 d .
C19 C 0.56668(16) -0.06120(5) 0.6787(2) 0.0477(6) Uani 1 1 d .
C20 C 0.55182(19) -0.09508(5) 0.6806(2) 0.0657(8) Uani 1 1 d .
H20 H 0.4965 -0.1027 0.6552 0.079 Uiso 1 1 calc R
C21 C 0.6216(2) -0.11625(6) 0.7212(3) 0.0711(9) Uani 1 1 d .
H21 H 0.6119 -0.1383 0.7205 0.085 Uiso 1 1 calc R
C22 C 0.7055(2) -0.10568(6) 0.7628(3) 0.0732(8) Uani 1 1 d .
H22 H 0.7510 -0.1206 0.7904 0.088 Uiso 1 1 calc R
C23 C 0.72179(19) -0.07373(6) 0.7637(2) 0.0621(7) Uani 1 1 d .
H23 H 0.7782 -0.0669 0.7908 0.074 Uiso 1 1 calc R
C24 C 0.65332(16) -0.05053(5) 0.7234(2) 0.0472(5) Uani 1 1 d .
C25 C 0.60391(13) 0.00178(5) 0.68329(18) 0.0367(4) Uani 1 1 d .
C26 C 0.61872(13) 0.03509(5) 0.68071(19) 0.0375(4) Uani 1 1 d .
H26 H 0.6755 0.0423 0.7107 0.045 Uiso 1 1 calc R
C27 C 0.55059(12) 0.05696(4) 0.63466(18) 0.0327(4) Uani 1 1 d .
C28 C 0.62034(13) 0.10126(5) 0.6184(2) 0.0396(5) Uani 1 1 d .
H28 H 0.6632 0.0864 0.6344 0.048 Uiso 1 1 calc R
C29 C 0.63181(13) 0.13381(5) 0.5963(2) 0.0393(5) Uani 1 1 d .
C30 C 0.70847(13) 0.14022(5) 0.6032(2) 0.0439(5) Uani 1 1 d .
H30 H 0.7486 0.1235 0.6243 0.053 Uiso 1 1 calc R
C31 C 0.72484(13) 0.17018(5) 0.5798(2) 0.0440(5) Uani 1 1 d .
C32 C 0.80579(14) 0.17814(6) 0.5844(2) 0.0505(6) Uani 1 1 d .
C33 C 0.86174(17) 0.14804(7) 0.6080(3) 0.0667(7) Uani 1 1 d .
H33A H 0.8246 0.1324 0.5444 0.100 Uiso 1 1 calc R
H33B H 0.8849 0.1389 0.6862 0.100 Uiso 1 1 calc R
H33C H 0.9108 0.1540 0.6081 0.100 Uiso 1 1 calc R
C34 C 0.77311(18) 0.19265(7) 0.4610(3) 0.0662(7) Uani 1 1 d .
H34A H 0.7438 0.2129 0.4485 0.099 Uiso 1 1 calc R
H34B H 0.7316 0.1780 0.3958 0.099 Uiso 1 1 calc R
H34C H 0.8235 0.1961 0.4617 0.099 Uiso 1 1 calc R
C35 C 0.86553(17) 0.20281(7) 0.6871(3) 0.0728(8) Uani 1 1 d .
H35A H 0.8869 0.1936 0.7647 0.109 Uiso 1 1 calc R
H35B H 0.8314 0.2220 0.6718 0.109 Uiso 1 1 calc R
H35C H 0.9157 0.2083 0.6893 0.109 Uiso 1 1 calc R
C36 C 0.66299(14) 0.19478(5) 0.5509(2) 0.0473(5) Uani 1 1 d .
H36 H 0.6747 0.2155 0.5377 0.057 Uiso 1 1 calc R
C37 C 0.58658(13) 0.19047(5) 0.5407(2) 0.0454(5) Uani 1 1 d .
C38 C 0.52141(15) 0.21856(5) 0.5089(3) 0.0583(7) Uani 1 1 d .
C39 C 0.42894(16) 0.21153(6) 0.3861(3) 0.0741(9) Uani 1 1 d .
H39A H 0.4355 0.2078 0.3235 0.111 Uiso 1 1 calc R
H39B H 0.3900 0.2297 0.3635 0.111 Uiso 1 1 calc R
H39C H 0.4036 0.1927 0.3945 0.111 Uiso 1 1 calc R
C40 C 0.5142(2) 0.22311(6) 0.6123(3) 0.0760(9) Uani 1 1 d .
H40A H 0.4715 0.2399 0.5901 0.114 Uiso 1 1 calc R
H40B H 0.5719 0.2290 0.6867 0.114 Uiso 1 1 calc R
H40C H 0.4948 0.2032 0.6251 0.114 Uiso 1 1 calc R
C41 C 0.55493(18) 0.25060(6) 0.4949(3) 0.0845(10) Uani 1 1 d .
H41A H 0.6128 0.2556 0.5705 0.127 Uiso 1 1 calc R
H41B H 0.5133 0.2675 0.4755 0.127 Uiso 1 1 calc R
H41C H 0.5596 0.2487 0.4300 0.127 Uiso 1 1 calc R
C42 C 0.56863(13) 0.15870(5) 0.5613(2) 0.0400(5) Uani 1 1 d .

loop_
_atom_site_aniso_label
_atom_site_aniso_U_11
_atom_site_aniso_U_22
_atom_site_aniso_U_33
_atom_site_aniso_U_23
_atom_site_aniso_U_13
_atom_site_aniso_U_12
Fe1 0.03328(15) 0.02159(16) 0.0531(2) 0.00729(12) 0.02922(15) 0.00461(10)
O1 0.0337(7) 0.0289(7) 0.0704(10) 0.0111(7) 0.0303(7) 0.0056(5)
O2 0.0445(8) 0.0288(7) 0.0739(11) 0.0177(7) 0.0411(8) 0.0093(6)
O3 0.0490(11) 0.0281(10) 0.0604(14) 0.000 0.0385(11) 0.000
N1 0.0328(8) 0.0244(8) 0.0427(10) 0.0039(7) 0.0232(7) 0.0035(6)
N2 0.0386(8) 0.0255(8) 0.0493(10) 0.0089(7) 0.0305(8) 0.0068(6)
N3 0.0539(10) 0.0261(9) 0.0390(10) 0.0024(8) 0.0203(8) 0.0049(7)
N4 0.0566(11) 0.0372(10) 0.0575(12) 0.0169(9) 0.0398(10) 0.0191(8)
C1 0.0296(9) 0.0332(11) 0.0500(13) 0.0011(9) 0.0198(9) 0.0022(7)
C2 0.0328(10) 0.0340(11) 0.0673(15) -0.0030(10) 0.0235(10) 0.0020(8)
C3 0.0418(12) 0.0321(12) 0.128(3) 0.0035(15) 0.0439(15) 0.0079(9)
C4 0.0635(17) 0.0514(17) 0.139(3) 0.0417(19) 0.0491(19) 0.0168(13)
C5 0.0577(16) 0.0397(15) 0.155(3) -0.0265(18) 0.0513(19) -0.0075(12)
C6 0.0674(18) 0.0407(15) 0.219(5) 0.000(2) 0.083(3) 0.0139(13)
C7 0.0338(10) 0.0422(12) 0.0735(16) -0.0088(11) 0.0297(11) 0.0029(9)
C8 0.0331(10) 0.0495(13) 0.0524(13) -0.0106(10) 0.0259(10) -0.0053(9)
C9 0.0471(12) 0.0645(16) 0.0776(18) -0.0089(13) 0.0452(13) -0.0073(11)
C10 0.102(2) 0.077(2) 0.207(4) -0.043(2) 0.126(3) -0.0390(19)
C11 0.0366(14) 0.185(4) 0.120(3) 0.033(3) 0.0386(18) -0.0118(19)
C12 0.116(3) 0.098(3) 0.132(3) -0.024(2) 0.104(3) -0.016(2)
C13 0.0396(10) 0.0376(11) 0.0509(13) -0.0058(10) 0.0285(10) -0.0069(8)
C14 0.0342(9) 0.0307(10) 0.0459(12) -0.0026(9) 0.0243(9) -0.0022(7)
C15 0.0400(10) 0.0251(9) 0.0422(11) 0.0005(8) 0.0257(9) -0.0012(7)
C16 0.0371(9) 0.0250(9) 0.0334(10) 0.0061(8) 0.0217(8) 0.0060(7)
C17 0.0388(10) 0.0275(10) 0.0375(11) 0.0016(8) 0.0211(9) 0.0016(7)
C18 0.0495(11) 0.0234(9) 0.0296(10) 0.0045(8) 0.0213(9) 0.0073(8)
C19 0.0639(14) 0.0277(11) 0.0361(12) 0.0050(9) 0.0233(11) 0.0137(9)
C20 0.0760(17) 0.0285(12) 0.0566(16) 0.0057(11) 0.0231(13) 0.0085(11)
C21 0.093(2) 0.0251(12) 0.0627(17) 0.0105(11) 0.0319(16) 0.0204(12)
C22 0.086(2) 0.0463(15) 0.080(2) 0.0201(14) 0.0477(17) 0.0360(14)
C23 0.0745(17) 0.0439(14) 0.0710(18) 0.0221(12) 0.0466(15) 0.0303(12)
C24 0.0618(13) 0.0338(11) 0.0481(13) 0.0110(10) 0.0350(11) 0.0183(10)
C25 0.0469(10) 0.0317(10) 0.0371(11) 0.0098(9) 0.0287(9) 0.0128(8)
C26 0.0417(10) 0.0347(11) 0.0440(12) 0.0098(9) 0.0304(9) 0.0091(8)
C27 0.0418(10) 0.0251(9) 0.0384(11) 0.0058(8) 0.0284(9) 0.0059(7)
C28 0.0383(10) 0.0330(11) 0.0542(13) 0.0095(9) 0.0319(10) 0.0090(8)
C29 0.0379(10) 0.0320(10) 0.0500(13) 0.0083(9) 0.0282(10) 0.0028(8)
C30 0.0376(10) 0.0391(11) 0.0566(14) 0.0076(10) 0.0300(10) 0.0022(8)
C31 0.0379(10) 0.0415(12) 0.0494(13) 0.0030(10) 0.0254(10) -0.0074(8)
C32 0.0422(11) 0.0507(13) 0.0608(15) 0.0014(11) 0.0328(11) -0.0111(9)
C33 0.0561(14) 0.0682(17) 0.097(2) 0.0098(15) 0.0576(15) -0.0001(12)
C34 0.0665(15) 0.0636(17) 0.0761(18) 0.0013(14) 0.0479(15) -0.0199(13)
C35 0.0510(14) 0.084(2) 0.082(2) -0.0179(16) 0.0402(14) -0.0260(13)
C36 0.0432(11) 0.0364(11) 0.0554(14) 0.0094(10) 0.0270(10) -0.0056(9)
C37 0.0415(10) 0.0322(11) 0.0570(14) 0.0113(10) 0.0277(10) 0.0004(8)
C38 0.0480(12) 0.0300(11) 0.0898(19) 0.0202(12) 0.0390(13) 0.0059(9)
C39 0.0488(13) 0.0489(15) 0.099(2) 0.0333(15) 0.0332(14) 0.0098(11)
C40 0.0800(19) 0.0383(14) 0.121(3) 0.0092(15) 0.0679(19) 0.0173(12)
C41 0.0666(16) 0.0350(13) 0.141(3) 0.0293(16) 0.0590(19) 0.0048(11)
C42 0.0377(10) 0.0327(11) 0.0523(13) 0.0106(9) 0.0293(10) 0.0042(8)

loop_
_atom_type_symbol
_atom_type_description
_atom_type_scat_dispersion_real
_atom_type_scat_dispersion_imag
_atom_type_scat_source
C C 0.0033 0.0016 'International Tables Vol C Tables 4.2.6.8 and 6.1.1.4'
H H 0.0000 0.0000 'International Tables Vol C Tables 4.2.6.8 and 6.1.1.4'
Fe Fe 0.3463 0.8444 'International Tables Vol C Tables 4.2.6.8 and 6.1.1.4'
O O 0.0106 0.0060 'International Tables Vol C Tables 4.2.6.8 and 6.1.1.4'
N N 0.0061 0.0033 'International Tables Vol C Tables 4.2.6.8 and 6.1.1.4'

loop_
_geom_angle_atom_site_label_1
_geom_angle_atom_site_label_2
_geom_angle_atom_site_label_3
_geom_angle
_geom_angle_site_symmetry_3
O3 Fe1 O2 108.74(7) .
O3 Fe1 O1 107.24(6) .
O2 Fe1 O1 93.85(6) .
O3 Fe1 N2 101.73(6) .
O2 Fe1 N2 87.14(6) .
O1 Fe1 N2 148.95(7) .
O3 Fe1 N1 102.43(7) .
O2 Fe1 N1 147.27(7) .
O1 Fe1 N1 86.13(6) .
N2 Fe1 N1 76.86(6) .
C1 O1 Fe1 128.11(13) .
C42 O2 Fe1 133.73(12) .
Fe1 O3 Fe1 161.50(12) 2_656
C15 N1 C16 120.87(16) .
C15 N1 Fe1 121.35(13) .
C16 N1 Fe1 115.92(12) .
C28 N2 C27 120.09(15) .
C28 N2 Fe1 124.57(13) .
C27 N2 Fe1 115.34(11) .
C18 N3 C19 115.59(19) .
C25 N4 C24 116.03(19) .
O1 C1 C14 121.13(17) .
O1 C1 C2 120.40(18) .
C14 C1 C2 118.47(18) .
C7 C2 C1 117.5(2) .
C7 C2 C3 121.91(19) .
C1 C2 C3 120.60(19) .
C4 C3 C2 110.0(2) .
C4 C3 C5 110.7(3) .
C2 C3 C5 109.3(2) .
C4 C3 C6 107.5(3) .
C2 C3 C6 112.2(2) .
C5 C3 C6 107.1(3) .
C3 C4 H4A 109.5 .
C3 C4 H4B 109.5 .
H4A C4 H4B 109.5 .
C3 C4 H4C 109.5 .
H4A C4 H4C 109.5 .
H4B C4 H4C 109.5 .
C3 C5 H5A 109.5 .
C3 C5 H5B 109.5 .
H5A C5 H5B 109.5 .
C3 C5 H5C 109.5 .
H5A C5 H5C 109.5 .
H5B C5 H5C 109.5 .
C3 C6 H6A 109.5 .
C3 C6 H6B 109.5 .
H6A C6 H6B 109.5 .
C3 C6 H6C 109.5 .
H6A C6 H6C 109.5 .
H6B C6 H6C 109.5 .
C2 C7 C8 125.36(19) .
C2 C7 H7 117.3 .
C8 C7 H7 117.3 .
C13 C8 C7 116.85(18) .
C13 C8 C9 123.5(2) .
C7 C8 C9 119.60(19) .
C12 C9 C10 110.2(3) .
C12 C9 C8 109.1(2) .
C10 C9 C8 112.1(2) .
C12 C9 C11 108.1(3) .
C10 C9 C11 107.8(3) .
C8 C9 C11 109.4(2) .
C9 C10 H10A 109.5 .
C9 C10 H10B 109.5 .
H10A C10 H10B 109.5 .
C9 C10 H10C 109.5 .
H10A C10 H10C 109.5 .
H10B C10 H10C 109.5 .
C9 C11 H11A 109.5 .
C9 C11 H11B 109.5 .
H11A C11 H11B 109.5 .
C9 C11 H11C 109.5 .
H11A C11 H11C 109.5 .
H11B C11 H11C 109.5 .
C9 C12 H12A 109.5 .
C9 C12 H12B 109.5 .
H12A C12 H12B 109.5 .
C9 C12 H12C 109.5 .
H12A C12 H12C 109.5 .
H12B C12 H12C 109.5 .
C8 C13 C14 121.5(2) .
C8 C13 H13 119.2 .
C14 C13 H13 119.2 .
C13 C14 C1 120.25(18) .
C13 C14 C15 116.90(18) .
C1 C14 C15 122.85(17) .
N1 C15 C14 126.82(18) .
N1 C15 H15 116.6 .
C14 C15 H15 116.6 .
C17 C16 N1 126.23(17) .
C17 C16 C27 119.77(16) .
N1 C16 C27 114.00(16) .
C16 C17 C18 120.72(18) .
C16 C17 H17 119.6 .
C18 C17 H17 119.6 .
N3 C18 C17 118.74(19) .
N3 C18 C25 122.16(17) .
C17 C18 C25 119.08(17) .
N3 C19 C24 122.4(2) .
N3 C19 C20 118.6(2) .
C24 C19 C20 118.9(2) .
C21 C20 C19 118.5(3) .
C21 C20 H20 120.8 .
C19 C20 H20 120.8 .
C20 C21 C22 122.2(2) .
C20 C21 H21 118.9 .
C22 C21 H21 118.9 .
C23 C22 C21 120.6(2) .
C23 C22 H22 119.7 .
C21 C22 H22 119.7 .
C22 C23 C24 120.5(3) .
C22 C23 H23 119.8 .
C24 C23 H23 119.8 .
N4 C24 C19 121.88(18) .
N4 C24 C23 118.8(2) .
C19 C24 C23 119.3(2) .
N4 C25 C26 118.76(18) .
N4 C25 C18 121.89(18) .
C26 C25 C18 119.34(16) .
C27 C26 C25 120.80(18) .
C27 C26 H26 119.6 .
C25 C26 H26 119.6 .
C26 C27 N2 125.35(17) .
C26 C27 C16 120.00(17) .
N2 C27 C16 114.64(15) .
N2 C28 C29 126.53(17) .
N2 C28 H28 116.7 .
C29 C28 H28 116.7 .
C42 C29 C30 120.01(18) .
C42 C29 C28 123.34(17) .
C30 C29 C28 116.54(18) .
C31 C30 C29 121.80(19) .
C31 C30 H30 119.1 .
C29 C30 H30 119.1 .
C30 C31 C36 116.80(18) .
C30 C31 C32 123.7(2) .
C36 C31 C32 119.50(19) .
C31 C32 C34 109.47(19) .
C31 C32 C33 112.17(19) .
C34 C32 C33 107.7(2) .
C31 C32 C35 109.1(2) .
C34 C32 C35 109.3(2) .
C33 C32 C35 109.0(2) .
C32 C33 H33A 109.5 .
C32 C33 H33B 109.5 .
H33A C33 H33B 109.5 .
C32 C33 H33C 109.5 .
H33A C33 H33C 109.5 .
H33B C33 H33C 109.5 .
C32 C34 H34A 109.5 .
C32 C34 H34B 109.5 .
H34A C34 H34B 109.5 .
C32 C34 H34C 109.5 .
H34A C34 H34C 109.5 .
H34B C34 H34C 109.5 .
C32 C35 H35A 109.5 .
C32 C35 H35B 109.5 .
H35A C35 H35B 109.5 .
C32 C35 H35C 109.5 .
H35A C35 H35C 109.5 .
H35B C35 H35C 109.5 .
C37 C36 C31 124.95(19) .
C37 C36 H36 117.5 .
C31 C36 H36 117.5 .
C36 C37 C42 117.61(19) .
C36 C37 C38 122.40(19) .
C42 C37 C38 119.99(18) .
C40 C38 C41 107.2(2) .
C40 C38 C39 111.0(2) .
C41 C38 C39 107.6(2) .
C40 C38 C37 110.1(2) .
C41 C38 C37 111.36(19) .
C39 C38 C37 109.6(2) .
C38 C39 H39A 109.5 .
C38 C39 H39B 109.5 .
H39A C39 H39B 109.5 .
C38 C39 H39C 109.5 .
H39A C39 H39C 109.5 .
H39B C39 H39C 109.5 .
C38 C40 H40A 109.5 .
C38 C40 H40B 109.5 .
H40A C40 H40B 109.5 .
C38 C40 H40C 109.5 .
H40A C40 H40C 109.5 .
H40B C40 H40C 109.5 .
C38 C41 H41A 109.5 .
C38 C41 H41B 109.5 .
H41A C41 H41B 109.5 .
C38 C41 H41C 109.5 .
H41A C41 H41C 109.5 .
H41B C41 H41C 109.5 .
O2 C42 C29 121.58(17) .
O2 C42 C37 119.70(17) .
C29 C42 C37 118.70(17) .

loop_
_geom_bond_atom_site_label_1
_geom_bond_atom_site_label_2
_geom_bond_distance
_geom_bond_site_symmetry_2
Fe1 O3 1.7616(4) .
Fe1 O2 1.9074(13) .
Fe1 O1 1.9196(13) .
Fe1 N2 2.1007(15) .
Fe1 N1 2.1107(15) .
O1 C1 1.304(2) .
O2 C42 1.302(2) .
O3 Fe1 1.7616(4) 2_656
N1 C15 1.305(2) .
N1 C16 1.418(2) .
N2 C28 1.299(2) .
N2 C27 1.412(2) .
N3 C18 1.344(2) .
N3 C19 1.349(3) .
N4 C25 1.345(2) .
N4 C24 1.348(3) .
C1 C14 1.424(3) .
C1 C2 1.430(3) .
C2 C7 1.374(3) .
C2 C3 1.528(3) .
C3 C4 1.527(5) .
C3 C5 1.540(4) .
C3 C6 1.540(3) .
C4 H4A 0.9600 .
C4 H4B 0.9600 .
C4 H4C 0.9600 .
C5 H5A 0.9600 .
C5 H5B 0.9600 .
C5 H5C 0.9600 .
C6 H6A 0.9600 .
C6 H6B 0.9600 .
C6 H6C 0.9600 .
C7 C8 1.405(3) .
C7 H7 0.9300 .
C8 C13 1.367(3) .
C8 C9 1.537(3) .
C9 C12 1.513(4) .
C9 C10 1.523(4) .
C9 C11 1.543(4) .
C10 H10A 0.9600 .
C10 H10B 0.9600 .
C10 H10C 0.9600 .
C11 H11A 0.9600 .
C11 H11B 0.9600 .
C11 H11C 0.9600 .
C12 H12A 0.9600 .
C12 H12B 0.9600 .
C12 H12C 0.9600 .
C13 C14 1.416(3) .
C13 H13 0.9300 .
C14 C15 1.425(3) .
C15 H15 0.9300 .
C16 C17 1.366(3) .
C16 C27 1.447(3) .
C17 C18 1.422(3) .
C17 H17 0.9300 .
C18 C25 1.430(3) .
C19 C24 1.420(3) .
C19 C20 1.432(3) .
C20 C21 1.383(4) .
C20 H20 0.9300 .
C21 C22 1.384(4) .
C21 H21 0.9300 .
C22 C23 1.355(4) .
C22 H22 0.9300 .
C23 C24 1.421(3) .
C23 H23 0.9300 .
C25 C26 1.410(3) .
C26 C27 1.369(3) .
C26 H26 0.9300 .
C28 C29 1.426(3) .
C28 H28 0.9300 .
C29 C42 1.418(3) .
C29 C30 1.420(3) .
C30 C31 1.364(3) .
C30 H30 0.9300 .
C31 C36 1.410(3) .
C31 C32 1.531(3) .
C32 C34 1.533(4) .
C32 C33 1.533(3) .
C32 C35 1.534(3) .
C33 H33A 0.9600 .
C33 H33B 0.9600 .
C33 H33C 0.9600 .
C34 H34A 0.9600 .
C34 H34B 0.9600 .
C34 H34C 0.9600 .
C35 H35A 0.9600 .
C35 H35B 0.9600 .
C35 H35C 0.9600 .
C36 C37 1.377(3) .
C36 H36 0.9300 .
C37 C42 1.429(3) .
C37 C38 1.547(3) .
C38 C40 1.531(4) .
C38 C41 1.532(3) .
C38 C39 1.536(4) .
C39 H39A 0.9600 .
C39 H39B 0.9600 .
C39 H39C 0.9600 .
C40 H40A 0.9600 .
C40 H40B 0.9600 .
C40 H40C 0.9600 .
C41 H41A 0.9600 .
C41 H41B 0.9600 .
C41 H41C 0.9600 .

loop_
_geom_torsion_atom_site_label_1
_geom_torsion_atom_site_label_2
_geom_torsion_atom_site_label_3
_geom_torsion_atom_site_label_4
_geom_torsion
_geom_torsion_site_symmetry_4
O3 Fe1 O1 C1 -60.43(19) .
O2 Fe1 O1 C1 -171.41(18) .
N2 Fe1 O1 C1 97.7(2) .
N1 Fe1 O1 C1 41.40(18) .
O3 Fe1 O2 C42 80.7(2) .
O1 Fe1 O2 C42 -169.6(2) .
N2 Fe1 O2 C42 -20.7(2) .
N1 Fe1 O2 C42 -80.8(2) .
O2 Fe1 O3 Fe1 -147.37(4) 2_656
O1 Fe1 O3 Fe1 112.30(5) 2_656
N2 Fe1 O3 Fe1 -56.41(5) 2_656
N1 Fe1 O3 Fe1 22.52(4) 2_656
O3 Fe1 N1 C15 77.67(16) .
O2 Fe1 N1 C15 -120.24(16) .
O1 Fe1 N1 C15 -29.14(16) .
N2 Fe1 N1 C15 177.01(17) .
O3 Fe1 N1 C16 -86.95(13) .
O2 Fe1 N1 C16 75.14(17) .
O1 Fe1 N1 C16 166.24(14) .
N2 Fe1 N1 C16 12.40(13) .
O3 Fe1 N2 C28 -95.87(18) .
O2 Fe1 N2 C28 12.69(17) .
O1 Fe1 N2 C28 105.40(19) .
N1 Fe1 N2 C28 163.92(18) .
O3 Fe1 N2 C27 83.77(15) .
O2 Fe1 N2 C27 -167.67(14) .
O1 Fe1 N2 C27 -74.96(18) .
N1 Fe1 N2 C27 -16.44(13) .
Fe1 O1 C1 C14 -35.5(3) .
Fe1 O1 C1 C2 144.97(17) .
O1 C1 C2 C7 177.8(2) .
C14 C1 C2 C7 -1.8(3) .
O1 C1 C2 C3 -4.4(4) .
C14 C1 C2 C3 176.0(2) .
C7 C2 C3 C4 -120.0(3) .
C1 C2 C3 C4 62.3(3) .
C7 C2 C3 C5 118.2(3) .
C1 C2 C3 C5 -59.5(4) .
C7 C2 C3 C6 -0.4(4) .
C1 C2 C3 C6 -178.1(3) .
C1 C2 C7 C8 -0.6(4) .
C3 C2 C7 C8 -178.4(3) .
C2 C7 C8 C13 2.2(4) .
C2 C7 C8 C9 -179.1(2) .
C13 C8 C9 C12 110.5(3) .
C7 C8 C9 C12 -68.1(3) .
C13 C8 C9 C10 -11.8(4) .
C7 C8 C9 C10 169.6(3) .
C13 C8 C9 C11 -131.4(3) .
C7 C8 C9 C11 50.0(3) .
C7 C8 C13 C14 -1.3(3) .
C9 C8 C13 C14 -179.9(2) .
C8 C13 C14 C1 -1.0(3) .
C8 C13 C14 C15 178.5(2) .
O1 C1 C14 C13 -176.9(2) .
C2 C1 C14 C13 2.6(3) .
O1 C1 C14 C15 3.6(3) .
C2 C1 C14 C15 -176.9(2) .
C16 N1 C15 C14 177.96(19) .
Fe1 N1 C15 C14 14.1(3) .
C13 C14 C15 N1 -174.4(2) .
C1 C14 C15 N1 5.1(4) .
C15 N1 C16 C17 8.5(3) .
Fe1 N1 C16 C17 173.15(16) .
C15 N1 C16 C27 -171.34(17) .
Fe1 N1 C16 C27 -6.6(2) .
N1 C16 C17 C18 -176.27(18) .
C27 C16 C17 C18 3.5(3) .
C19 N3 C18 C17 -178.76(19) .
C19 N3 C18 C25 -0.1(3) .
C16 C17 C18 N3 179.71(18) .
C16 C17 C18 C25 1.0(3) .
C18 N3 C19 C24 -0.4(3) .
C18 N3 C19 C20 179.1(2) .
N3 C19 C20 C21 177.7(2) .
C24 C19 C20 C21 -2.7(4) .
C19 C20 C21 C22 1.8(4) .
C20 C21 C22 C23 -0.8(5) .
C21 C22 C23 C24 0.8(4) .
C25 N4 C24 C19 -1.0(3) .
C25 N4 C24 C23 177.8(2) .
N3 C19 C24 N4 1.0(4) .
C20 C19 C24 N4 -178.6(2) .
N3 C19 C24 C23 -177.7(2) .
C20 C19 C24 C23 2.7(3) .
C22 C23 C24 N4 179.4(2) .
C22 C23 C24 C19 -1.8(4) .
C24 N4 C25 C26 -178.12(19) .
C24 N4 C25 C18 0.5(3) .
N3 C18 C25 N4 0.0(3) .
C17 C18 C25 N4 178.73(19) .
N3 C18 C25 C26 178.62(18) .
C17 C18 C25 C26 -2.7(3) .
N4 C25 C26 C27 178.38(19) .
C18 C25 C26 C27 -0.2(3) .
C25 C26 C27 N2 -174.42(18) .
C25 C26 C27 C16 4.8(3) .
C28 N2 C27 C26 17.0(3) .
Fe1 N2 C27 C26 -162.62(17) .
C28 N2 C27 C16 -162.19(18) .
Fe1 N2 C27 C16 18.2(2) .
C17 C16 C27 C26 -6.5(3) .
N1 C16 C27 C26 173.34(18) .
C17 C16 C27 N2 172.80(17) .
N1 C16 C27 N2 -7.4(2) .
C27 N2 C28 C29 176.3(2) .
Fe1 N2 C28 C29 -4.1(3) .
N2 C28 C29 C42 -5.0(4) .
N2 C28 C29 C30 178.9(2) .
C42 C29 C30 C31 1.6(3) .
C28 C29 C30 C31 177.8(2) .
C29 C30 C31 C36 1.4(3) .
C29 C30 C31 C32 -179.2(2) .
C30 C31 C32 C34 124.2(2) .
C36 C31 C32 C34 -56.4(3) .
C30 C31 C32 C33 4.6(3) .
C36 C31 C32 C33 -175.9(2) .
C30 C31 C32 C35 -116.2(3) .
C36 C31 C32 C35 63.2(3) .
C30 C31 C36 C37 -2.3(4) .
C32 C31 C36 C37 178.2(2) .
C31 C36 C37 C42 0.2(4) .
C31 C36 C37 C38 179.9(2) .
C36 C37 C38 C40 -120.4(2) .
C42 C37 C38 C40 59.3(3) .
C36 C37 C38 C41 -1.6(4) .
C42 C37 C38 C41 178.1(2) .
C36 C37 C38 C39 117.3(3) .
C42 C37 C38 C39 -63.0(3) .
Fe1 O2 C42 C29 18.2(3) .
Fe1 O2 C42 C37 -163.02(16) .
C30 C29 C42 O2 175.1(2) .
C28 C29 C42 O2 -0.8(3) .
C30 C29 C42 C37 -3.7(3) .
C28 C29 C42 C37 -179.6(2) .
C36 C37 C42 O2 -176.0(2) .
C38 C37 C42 O2 4.3(3) .
C36 C37 C42 C29 2.8(3) .
C38 C37 C42 C29 -176.9(2) .

loop_
_platon_squeeze_void_nr
_platon_squeeze_void_average_x
_platon_squeeze_void_average_y
_platon_squeeze_void_average_z
_platon_squeeze_void_volume
_platon_squeeze_void_count_electrons
_platon_squeeze_void_content
1 0.000 0.000 -0.114 599 128 ' '
2 0.500 0.500 0.169 599 128 ' '
3 0.038 0.175 0.036 11 0 ' '
4 0.538 0.675 0.036 11 0 ' '
5 0.500 0.165 0.250 21 1 ' '
6 1.000 0.665 0.250 21 1 ' '
7 0.739 0.264 0.210 10 1 ' '
8 0.239 0.764 0.210 10 1 ' '
9 0.260 0.264 0.290 10 1 ' '
10 0.760 0.764 0.290 10 1 ' '
11 0.962 0.175 0.464 11 0 ' '
12 0.462 0.675 0.464 11 0 ' '
13 0.538 0.325 0.536 11 0 ' '
14 0.038 0.825 0.536 11 0 ' '
15 1.000 0.335 0.750 21 1 ' '
16 0.500 0.835 0.750 21 1 ' '
17 0.239 0.236 0.710 10 1 ' '
18 0.739 0.736 0.710 10 1 ' '
19 0.760 0.236 0.790 10 1 ' '
20 0.260 0.736 0.790 10 1 ' '
21 0.462 0.325 0.964 11 0 ' '
22 0.962 0.825 0.964 11 0 ' '
